data_7024264
loop_
_publ_author_name
'Seidel, Wolfram W.'
'Meel, Matthias J.'
'Hupka, Florian'
'Weigand, Jan J.'

_publ_section_title
;
 Acetylenedithiolate as directional bridging ligand in cobalt(I) alkyne
 platinum dithiolato bimetallic complexes.
;
_journal_issue 2
_journal_name_full 'Dalton transactions (Cambridge, England : 2003)'
_journal_page_first 624
_journal_page_last 631
_journal_paper_doi 10.1039/b913859e
_journal_volume 39
_journal_year 2010
_chemical_formula_sum 'C95 H83 B Co O0.5 P5 Pt S2'
_chemical_formula_weight 1716.41
_chemical_name_systematic
;
?
;
_space_group_IT_number 14
_symmetry_cell_setting monoclinic
_symmetry_space_group_name_Hall '-P 2yn'
_symmetry_space_group_name_H-M 'P 1 21/n 1'
_atom_sites_solution_hydrogens geom
_atom_sites_solution_primary direct
_atom_sites_solution_secondary difmap
_audit_creation_method SHELXL-97
_cell_angle_alpha 90.00
_cell_angle_beta 94.1190(10)
_cell_angle_gamma 90.00
_cell_formula_units_Z 4
_cell_length_a 12.3583(3)
_cell_length_b 19.5334(5)
_cell_length_c 34.3595(10)
_cell_measurement_reflns_used 900
_cell_measurement_temperature 153(1)
_cell_measurement_theta_max 22.5
_cell_measurement_theta_min 1
_cell_volume 8272.9(4)
_computing_cell_refinement 'APEX2(Bruker AXS, 2007)'
_computing_data_collection 'APEX2(Bruker AXS, 2007)'
_computing_data_reduction 'SAINT,SADABS (Bruker AXS, 2007 )'
_computing_molecular_graphics
;
ORTEP3,L.J. Farrugia, J. Appl. Cryst. (1997) 30, 565
;
_computing_structure_refinement
;
SHELXL-97, G. M. Sheldrick, Acta Cryst. (2008) A64, 112-122
;
_computing_structure_solution
;
SHELXS-97 , G. M. Sheldrick, Acta Cryst. (2008) A64, 112-122
;
_diffrn_ambient_temperature 153(1)
_diffrn_detector_area_resol_mean 80
_diffrn_measured_fraction_theta_full 0.997
_diffrn_measured_fraction_theta_max 0.997
_diffrn_measurement_device_type 'CCD area detector'
_diffrn_measurement_method 'Omega and Phi scans'
_diffrn_radiation_monochromator graphite
_diffrn_radiation_source 'rotating anode'
_diffrn_radiation_type MoK\a
_diffrn_radiation_wavelength 0.71073
_diffrn_reflns_av_R_equivalents 0.0467
_diffrn_reflns_av_sigmaI/netI 0.0366
_diffrn_reflns_limit_h_max 14
_diffrn_reflns_limit_h_min -14
_diffrn_reflns_limit_k_max 23
_diffrn_reflns_limit_k_min -23
_diffrn_reflns_limit_l_max 40
_diffrn_reflns_limit_l_min -40
_diffrn_reflns_number 65527
_diffrn_reflns_theta_full 24.85
_diffrn_reflns_theta_max 24.85
_diffrn_reflns_theta_min 1.19
_exptl_absorpt_coefficient_mu 2.083
_exptl_absorpt_correction_T_max 0.8679
_exptl_absorpt_correction_T_min 0.6807
_exptl_absorpt_correction_type multi-scan
_exptl_absorpt_process_details
;
Corrections were done with the SADABS program, utilizing the none merged
raw data obtained from the integration process. Integration and final cell
refinement were done with SAINT.

SADABS reports ratio of Tmin/Tmax = 0.788688

;
_exptl_crystal_colour red
_exptl_crystal_density_diffrn 1.378
_exptl_crystal_density_method 'not measured'
_exptl_crystal_description block
_exptl_crystal_F_000 3496
_exptl_crystal_size_max 0.20
_exptl_crystal_size_mid 0.10
_exptl_crystal_size_min 0.07
_refine_diff_density_max 2.359
_refine_diff_density_min -1.338
_refine_diff_density_rms 0.101
_refine_ls_extinction_method none
_refine_ls_goodness_of_fit_ref 1.044
_refine_ls_hydrogen_treatment noref
_refine_ls_matrix_type full
_refine_ls_number_parameters 949
_refine_ls_number_reflns 14303
_refine_ls_number_restraints 9
_refine_ls_restrained_S_all 1.043
_refine_ls_R_factor_all 0.0642
_refine_ls_R_factor_gt 0.0467
_refine_ls_shift/su_max 0.000
_refine_ls_shift/su_mean 0.000
_refine_ls_structure_factor_coef Fsqd
_refine_ls_weighting_details 'calc w=1/[\s^2^(Fo^2^)+(0.0619P)^2^+19.1407P] where P=(Fo^2^+2Fc^2^)/3'
_refine_ls_weighting_scheme calc
_refine_ls_wR_factor_gt 0.1155
_refine_ls_wR_factor_ref 0.1251
_reflns_number_gt 11346
_reflns_number_total 14303
_reflns_threshold_expression >2sigma(I)
_cod_data_source_file b913859e.txt
_cod_data_source_block sad5
_cod_original_sg_symbol_H-M P2(1)/n
_cod_original_formula_sum 'C95 H83 B Co O0.50 P5 Pt S2'
_cod_database_code 7024264

loop_
_symmetry_equiv_pos_as_xyz
'x, y, z'
'-x+1/2, y+1/2, -z+1/2'
'-x, -y, -z'
'x-1/2, -y-1/2, z-1/2'

loop_
_atom_site_label
_atom_site_type_symbol
_atom_site_fract_x
_atom_site_fract_y
_atom_site_fract_z
_atom_site_U_iso_or_equiv
_atom_site_adp_type
_atom_site_occupancy
_atom_site_symmetry_multiplicity
_atom_site_calc_flag
_atom_site_refinement_flags
B1 B 0.7200(6) 0.0748(4) 0.3634(2) 0.0474(16) Uani 1 1 d .
C1 C 0.2374(5) 0.0975(3) 0.12053(15) 0.0413(13) Uani 1 1 d .
C2 C 0.1313(5) 0.1045(3) 0.11497(15) 0.0412(13) Uani 1 1 d .
C3 C 0.2693(5) 0.2491(3) -0.04170(19) 0.0587(17) Uani 1 1 d .
H3A H 0.2689 0.2975 -0.0331 0.070 Uiso 1 1 calc R
H3B H 0.3108 0.2462 -0.0652 0.070 Uiso 1 1 calc R
C4 C 0.1533(5) 0.2251(3) -0.05157(16) 0.0466(14) Uani 1 1 d .
H4A H 0.1539 0.1818 -0.0665 0.056 Uiso 1 1 calc R
H4B H 0.1136 0.2598 -0.0680 0.056 Uiso 1 1 calc R
C5 C 0.3661(5) 0.1609(3) 0.22022(18) 0.0465(14) Uani 1 1 d .
C6 C 0.4202(5) 0.1852(3) 0.1896(2) 0.0553(16) Uani 1 1 d .
H6 H 0.4146 0.1618 0.1653 0.066 Uiso 1 1 calc R
C7 C 0.4828(6) 0.2438(4) 0.1940(2) 0.076(2) Uani 1 1 d .
H7 H 0.5178 0.2616 0.1724 0.091 Uiso 1 1 calc R
C8 C 0.4943(7) 0.2763(4) 0.2296(3) 0.098(3) Uani 1 1 d .
H8 H 0.5381 0.3161 0.2327 0.118 Uiso 1 1 calc R
C9 C 0.4422(8) 0.2511(5) 0.2607(3) 0.109(4) Uani 1 1 d .
H9 H 0.4511 0.2728 0.2855 0.131 Uiso 1 1 calc R
C10 C 0.3775(7) 0.1944(4) 0.2556(2) 0.083(3) Uani 1 1 d .
H10 H 0.3399 0.1778 0.2769 0.100 Uiso 1 1 calc R
C11 C 0.4092(4) 0.0236(3) 0.21066(16) 0.0375(12) Uani 1 1 d .
C12 C 0.4799(5) 0.0169(3) 0.24389(18) 0.0503(15) Uani 1 1 d .
H12 H 0.4656 0.0405 0.2671 0.060 Uiso 1 1 calc R
C13 C 0.5705(5) -0.0237(4) 0.2430(2) 0.066(2) Uani 1 1 d .
H13 H 0.6187 -0.0280 0.2657 0.079 Uiso 1 1 calc R
C14 C 0.5919(5) -0.0585(4) 0.2094(2) 0.066(2) Uani 1 1 d .
H14 H 0.6540 -0.0870 0.2090 0.079 Uiso 1 1 calc R
C15 C 0.5229(5) -0.0514(3) 0.1767(2) 0.0604(17) Uani 1 1 d .
H15 H 0.5379 -0.0747 0.1534 0.073 Uiso 1 1 calc R
C16 C 0.4318(4) -0.0107(3) 0.17726(17) 0.0455(14) Uani 1 1 d .
H16 H 0.3844 -0.0063 0.1544 0.055 Uiso 1 1 calc R
C17 C 0.1819(4) -0.0866(3) 0.18566(19) 0.0475(15) Uani 1 1 d .
C18 C 0.2377(6) -0.1176(3) 0.2177(2) 0.072(2) Uani 1 1 d .
H18 H 0.2310 -0.1007 0.2433 0.086 Uiso 1 1 calc R
C19 C 0.3038(7) -0.1742(4) 0.2114(3) 0.091(3) Uani 1 1 d .
H19 H 0.3443 -0.1942 0.2331 0.110 Uiso 1 1 calc R
C20 C 0.3118(6) -0.2015(4) 0.1755(3) 0.076(2) Uani 1 1 d .
H20 H 0.3546 -0.2412 0.1724 0.091 Uiso 1 1 calc R
C21 C 0.2576(5) -0.1711(3) 0.1433(3) 0.068(2) Uani 1 1 d .
H21 H 0.2639 -0.1892 0.1179 0.082 Uiso 1 1 calc R
C22 C 0.1928(5) -0.1128(3) 0.1488(2) 0.0536(16) Uani 1 1 d .
H22 H 0.1562 -0.0913 0.1268 0.064 Uiso 1 1 calc R
C23 C -0.0304(4) -0.0449(3) 0.16469(16) 0.0410(13) Uani 1 1 d .
C24 C -0.0754(4) -0.1030(3) 0.1795(2) 0.0506(15) Uani 1 1 d .
H24 H -0.0420 -0.1244 0.2021 0.061 Uiso 1 1 calc R
C25 C -0.1700(5) -0.1306(4) 0.1611(2) 0.0629(19) Uani 1 1 d .
H25 H -0.2009 -0.1709 0.1711 0.076 Uiso 1 1 calc R
C26 C -0.2177(5) -0.1000(4) 0.1291(2) 0.072(2) Uani 1 1 d .
H26 H -0.2824 -0.1187 0.1168 0.086 Uiso 1 1 calc R
C27 C -0.1732(5) -0.0418(4) 0.1142(2) 0.070(2) Uani 1 1 d .
H27 H -0.2078 -0.0204 0.0918 0.084 Uiso 1 1 calc R
C28 C -0.0783(5) -0.0141(3) 0.13153(18) 0.0521(16) Uani 1 1 d .
H28 H -0.0466 0.0253 0.1208 0.063 Uiso 1 1 calc R
C29 C -0.0894(5) 0.1357(3) 0.18053(17) 0.0464(14) Uani 1 1 d .
C30 C -0.1651(5) 0.1062(4) 0.2028(2) 0.0635(18) Uani 1 1 d .
H30 H -0.1427 0.0892 0.2280 0.076 Uiso 1 1 calc R
C31 C -0.2726(6) 0.1008(4) 0.1894(3) 0.082(2) Uani 1 1 d .
H31 H -0.3233 0.0809 0.2056 0.098 Uiso 1 1 calc R
C32 C -0.3055(6) 0.1234(6) 0.1540(3) 0.101(3) Uani 1 1 d .
H32 H -0.3796 0.1193 0.1448 0.121 Uiso 1 1 calc R
C33 C -0.2330(7) 0.1521(6) 0.1311(3) 0.109(4) Uani 1 1 d .
H33 H -0.2563 0.1676 0.1057 0.131 Uiso 1 1 calc R
C34 C -0.1244(6) 0.1592(4) 0.1447(2) 0.076(2) Uani 1 1 d .
H34 H -0.0747 0.1806 0.1287 0.091 Uiso 1 1 calc R
C35 C 0.0784(5) 0.2334(3) 0.18848(17) 0.0455(14) Uani 1 1 d .
C36 C 0.0053(7) 0.2809(4) 0.2016(2) 0.072(2) Uani 1 1 d .
H36 H -0.0566 0.2656 0.2140 0.086 Uiso 1 1 calc R
C37 C 0.0222(9) 0.3496(4) 0.1969(3) 0.097(3) Uani 1 1 d .
H37 H -0.0296 0.3815 0.2051 0.116 Uiso 1 1 calc R
C38 C 0.1124(8) 0.3728(4) 0.1805(3) 0.092(3) Uani 1 1 d .
H38 H 0.1256 0.4206 0.1784 0.110 Uiso 1 1 calc R
C39 C 0.1819(7) 0.3276(4) 0.1675(3) 0.104(4) Uani 1 1 d .
H39 H 0.2445 0.3435 0.1557 0.125 Uiso 1 1 calc R
C40 C 0.1651(5) 0.2577(3) 0.1706(2) 0.071(2) Uani 1 1 d .
H40 H 0.2145 0.2266 0.1602 0.085 Uiso 1 1 calc R
C41 C 0.3876(5) 0.1220(4) -0.02694(18) 0.0551(17) Uani 1 1 d .
C42 C 0.4678(6) 0.1289(6) -0.0541(2) 0.084(3) Uani 1 1 d .
H42 H 0.4950 0.1727 -0.0604 0.101 Uiso 1 1 calc R
C43 C 0.5058(7) 0.0701(8) -0.0714(3) 0.114(5) Uani 1 1 d .
H43 H 0.5618 0.0739 -0.0888 0.137 Uiso 1 1 calc R
C44 C 0.4645(10) 0.0071(7) -0.0639(3) 0.121(5) Uani 1 1 d .
H44 H 0.4893 -0.0320 -0.0770 0.145 Uiso 1 1 calc R
C45 C 0.3882(8) 0.0003(5) -0.0378(2) 0.088(3) Uani 1 1 d .
H45 H 0.3614 -0.0439 -0.0320 0.106 Uiso 1 1 calc R
C46 C 0.3492(6) 0.0571(4) -0.01963(19) 0.0602(18) Uani 1 1 d .
H46 H 0.2947 0.0516 -0.0017 0.072 Uiso 1 1 calc R
C47 C 0.4612(5) 0.2422(4) 0.0116(2) 0.091(3) Uani 1 1 d D
C48 C 0.4932(8) 0.3000(5) -0.0103(2) 0.158(6) Uani 1 1 d D
H48 H 0.4475 0.3174 -0.0314 0.189 Uiso 1 1 calc R
C49 C 0.5887(9) 0.3288(4) -0.0003(3) 0.182(7) Uani 1 1 d D
H49 H 0.6104 0.3672 -0.0148 0.218 Uiso 1 1 calc R
C50 C 0.6568(6) 0.3056(6) 0.0298(3) 0.157(6) Uani 1 1 d D
H50 H 0.7246 0.3274 0.0360 0.189 Uiso 1 1 calc R
C51 C 0.6257(7) 0.2497(7) 0.0511(3) 0.268(14) Uani 1 1 d D
H51 H 0.6710 0.2327 0.0724 0.322 Uiso 1 1 calc R
C52 C 0.5276(7) 0.2196(5) 0.0405(3) 0.136(5) Uani 1 1 d D
H52 H 0.5066 0.1806 0.0548 0.163 Uiso 1 1 calc R
C53 C -0.0305(5) 0.1580(3) -0.02013(16) 0.0442(14) Uani 1 1 d .
C54 C -0.0126(6) 0.0921(3) -0.03241(19) 0.0582(17) Uani 1 1 d .
H54 H 0.0598 0.0766 -0.0339 0.070 Uiso 1 1 calc R
C55 C -0.0976(7) 0.0482(4) -0.0426(2) 0.074(2) Uani 1 1 d .
H55 H -0.0837 0.0031 -0.0512 0.089 Uiso 1 1 calc R
C56 C -0.2002(7) 0.0699(4) -0.0401(3) 0.083(2) Uani 1 1 d .
H56 H -0.2588 0.0402 -0.0479 0.099 Uiso 1 1 calc R
C57 C -0.2215(7) 0.1346(5) -0.0266(3) 0.097(3) Uani 1 1 d .
H57 H -0.2940 0.1489 -0.0239 0.117 Uiso 1 1 calc R
C58 C -0.1355(6) 0.1786(4) -0.0170(3) 0.073(2) Uani 1 1 d .
H58 H -0.1496 0.2235 -0.0081 0.087 Uiso 1 1 calc R
C59 C 0.0315(5) 0.2940(3) 0.00684(17) 0.0478(14) Uani 1 1 d .
C60 C -0.0248(6) 0.3362(3) -0.0207(2) 0.0630(18) Uani 1 1 d .
H60 H -0.0318 0.3233 -0.0474 0.076 Uiso 1 1 calc R
C61 C -0.0706(7) 0.3974(4) -0.0086(3) 0.079(2) Uani 1 1 d .
H61 H -0.1081 0.4264 -0.0273 0.095 Uiso 1 1 calc R
C62 C -0.0617(7) 0.4158(4) 0.0298(3) 0.085(3) Uani 1 1 d .
H62 H -0.0939 0.4571 0.0378 0.102 Uiso 1 1 calc R
C63 C -0.0072(7) 0.3754(4) 0.0566(2) 0.076(2) Uani 1 1 d .
H63 H -0.0002 0.3892 0.0832 0.092 Uiso 1 1 calc R
C64 C 0.0388(6) 0.3138(3) 0.0456(2) 0.0588(17) Uani 1 1 d .
H64 H 0.0752 0.2853 0.0647 0.071 Uiso 1 1 calc R
C65 C 0.7598(6) 0.0664(3) 0.4100(2) 0.0577(17) Uani 1 1 d .
C66 C 0.6967(6) 0.0789(3) 0.44047(18) 0.0566(17) Uani 1 1 d .
H66 H 0.6254 0.0962 0.4348 0.068 Uiso 1 1 calc R
C67 C 0.7326(7) 0.0672(3) 0.4796(2) 0.070(2) Uani 1 1 d .
H67 H 0.6854 0.0758 0.4997 0.084 Uiso 1 1 calc R
C68 C 0.8329(10) 0.0441(5) 0.4887(3) 0.113(4) Uani 1 1 d .
H68 H 0.8587 0.0378 0.5152 0.136 Uiso 1 1 calc R
C69 C 0.8965(10) 0.0299(7) 0.4599(3) 0.148(6) Uani 1 1 d .
H69 H 0.9668 0.0115 0.4661 0.177 Uiso 1 1 calc R
C70 C 0.8627(8) 0.0414(6) 0.4213(3) 0.117(4) Uani 1 1 d .
H70 H 0.9113 0.0319 0.4018 0.140 Uiso 1 1 calc R
C71 C 0.7441(5) -0.0003(3) 0.34386(17) 0.0446(14) Uani 1 1 d .
C72 C 0.7156(6) -0.0603(4) 0.3628(2) 0.0676(19) Uani 1 1 d .
H72 H 0.6833 -0.0567 0.3869 0.081 Uiso 1 1 calc R
C73 C 0.7328(6) -0.1250(3) 0.3475(2) 0.071(2) Uani 1 1 d .
H73 H 0.7098 -0.1644 0.3609 0.085 Uiso 1 1 calc R
C74 C 0.7826(5) -0.1325(3) 0.3134(2) 0.0603(18) Uani 1 1 d .
H74 H 0.7949 -0.1766 0.3030 0.072 Uiso 1 1 calc R
C75 C 0.8141(4) -0.0749(3) 0.2948(2) 0.0525(16) Uani 1 1 d .
H75 H 0.8498 -0.0791 0.2713 0.063 Uiso 1 1 calc R
C76 C 0.7947(4) -0.0098(3) 0.30970(17) 0.0444(14) Uani 1 1 d .
H76 H 0.8171 0.0293 0.2959 0.053 Uiso 1 1 calc R
C77 C 0.7839(5) 0.1369(3) 0.3425(2) 0.0556(16) Uani 1 1 d .
C78 C 0.8677(6) 0.1767(4) 0.3611(3) 0.081(3) Uani 1 1 d .
H78 H 0.8920 0.1658 0.3872 0.097 Uiso 1 1 calc R
C79 C 0.9156(8) 0.2301(5) 0.3433(4) 0.105(4) Uani 1 1 d .
H79 H 0.9721 0.2551 0.3571 0.127 Uiso 1 1 calc R
C80 C 0.8839(8) 0.2476(4) 0.3067(4) 0.097(3) Uani 1 1 d .
H80 H 0.9174 0.2850 0.2947 0.116 Uiso 1 1 calc R
C81 C 0.8026(7) 0.2114(4) 0.2865(3) 0.083(3) Uani 1 1 d .
H81 H 0.7796 0.2235 0.2604 0.100 Uiso 1 1 calc R
C82 C 0.7543(6) 0.1568(3) 0.3048(2) 0.0610(18) Uani 1 1 d .
H82 H 0.6983 0.1321 0.2905 0.073 Uiso 1 1 calc R
C83 C 0.5899(5) 0.0949(3) 0.36054(15) 0.0427(13) Uani 1 1 d .
C84 C 0.5568(5) 0.1635(3) 0.36267(17) 0.0495(15) Uani 1 1 d .
H84 H 0.6107 0.1982 0.3630 0.059 Uiso 1 1 calc R
C85 C 0.4496(6) 0.1830(4) 0.36431(19) 0.0611(18) Uani 1 1 d .
H85 H 0.4315 0.2300 0.3662 0.073 Uiso 1 1 calc R
C86 C 0.3698(6) 0.1345(4) 0.3632(2) 0.0629(18) Uani 1 1 d .
H86 H 0.2960 0.1476 0.3641 0.075 Uiso 1 1 calc R
C87 C 0.3974(6) 0.0666(4) 0.3608(2) 0.0653(19) Uani 1 1 d .
H87 H 0.3425 0.0325 0.3602 0.078 Uiso 1 1 calc R
C88 C 0.5057(5) 0.0476(3) 0.35912(17) 0.0516(15) Uani 1 1 d .
H88 H 0.5226 0.0004 0.3569 0.062 Uiso 1 1 calc R
C93 C 0.2412(4) 0.0578(3) 0.26022(15) 0.0453(14) Uani 1 1 d .
H93A H 0.2668 0.0112 0.2674 0.054 Uiso 1 1 calc R
H93B H 0.2739 0.0897 0.2802 0.054 Uiso 1 1 calc R
C94 C 0.0628(5) -0.0014(3) 0.24016(15) 0.0449(14) Uani 1 1 d .
H94A H -0.0168 0.0031 0.2407 0.054 Uiso 1 1 calc R
H94B H 0.0845 -0.0439 0.2544 0.054 Uiso 1 1 calc R
C95 C 0.0692(5) 0.1294(3) 0.24775(16) 0.0468(14) Uani 1 1 d .
H95A H 0.1161 0.1662 0.2594 0.056 Uiso 1 1 calc R
H95B H -0.0033 0.1348 0.2579 0.056 Uiso 1 1 calc R
C96 C 0.1166(4) 0.0598(3) 0.26213(15) 0.0456(14) Uani 1 1 d .
C97 C 0.0934(5) 0.0524(4) 0.30563(16) 0.064(2) Uani 1 1 d .
H97A H 0.0153 0.0462 0.3077 0.096 Uiso 1 1 calc R
H97B H 0.1176 0.0938 0.3198 0.096 Uiso 1 1 calc R
H97C H 0.1325 0.0127 0.3169 0.096 Uiso 1 1 calc R
C101 C 0.2175(12) 0.9216(8) 0.4087(4) 0.067(4) Uiso 0.50 1 d P
C102 C 0.1597(14) 0.8553(9) 0.4197(5) 0.079(4) Uiso 0.50 1 d P
C103 C 0.0564(14) 0.9135(9) 0.3713(5) 0.086(5) Uiso 0.50 1 d P
C104 C 0.0502(17) 0.8648(11) 0.4036(6) 0.107(6) Uiso 0.50 1 d P
Co Co 0.16580(6) 0.07922(3) 0.165182(19) 0.03313(17) Uani 1 1 d .
O101 O 0.1647(7) 0.9416(5) 0.3733(3) 0.059(2) Uiso 0.50 1 d P
P1 P 0.29276(11) 0.08020(7) 0.21266(4) 0.0351(3) Uani 1 1 d .
P2 P 0.09614(11) -0.01126(7) 0.18852(4) 0.0378(3) Uani 1 1 d .
P3 P 0.05526(11) 0.14239(7) 0.19463(4) 0.0364(3) Uani 1 1 d .
P4 P 0.33459(13) 0.19576(8) -0.00282(5) 0.0484(4) Uani 1 1 d .
P5 P 0.08523(12) 0.21201(7) -0.00686(4) 0.0384(3) Uani 1 1 d .
Pt1 Pt 0.206805(19) 0.167194(11) 0.037980(6) 0.04091(9) Uani 1 1 d .
S1 S 0.32756(13) 0.12183(9) 0.08767(4) 0.0520(4) Uani 1 1 d .
S2 S 0.06181(13) 0.13658(8) 0.07446(4) 0.0484(4) Uani 1 1 d .

loop_
_atom_site_aniso_label
_atom_site_aniso_U_11
_atom_site_aniso_U_22
_atom_site_aniso_U_33
_atom_site_aniso_U_23
_atom_site_aniso_U_13
_atom_site_aniso_U_12
B1 0.052(4) 0.043(4) 0.046(4) -0.009(3) -0.007(3) 0.003(3)
C1 0.056(4) 0.036(3) 0.033(3) 0.004(2) 0.008(3) 0.016(3)
C2 0.058(4) 0.036(3) 0.031(3) 0.004(2) 0.009(3) 0.011(3)
C3 0.066(4) 0.051(4) 0.061(4) 0.026(3) 0.014(3) 0.010(3)
C4 0.059(4) 0.045(3) 0.037(3) 0.013(3) 0.010(3) 0.014(3)
C5 0.045(3) 0.034(3) 0.062(4) -0.006(3) 0.017(3) -0.009(3)
C6 0.055(4) 0.054(4) 0.058(4) 0.001(3) 0.013(3) -0.013(3)
C7 0.073(5) 0.066(5) 0.093(6) -0.001(4) 0.036(4) -0.030(4)
C8 0.111(7) 0.072(5) 0.119(7) -0.042(5) 0.056(6) -0.052(5)
C9 0.146(9) 0.087(6) 0.104(7) -0.045(5) 0.062(6) -0.066(6)
C10 0.105(6) 0.071(5) 0.078(5) -0.027(4) 0.041(5) -0.055(5)
C11 0.034(3) 0.036(3) 0.041(3) 0.006(2) -0.004(2) -0.007(2)
C12 0.045(3) 0.057(4) 0.047(3) 0.002(3) -0.006(3) -0.006(3)
C13 0.042(4) 0.075(5) 0.077(5) 0.016(4) -0.020(3) -0.007(3)
C14 0.047(4) 0.053(4) 0.096(6) 0.008(4) -0.011(4) 0.007(3)
C15 0.049(4) 0.058(4) 0.072(5) -0.009(3) -0.005(3) 0.012(3)
C16 0.040(3) 0.044(3) 0.052(4) 0.000(3) -0.005(3) -0.001(3)
C17 0.033(3) 0.036(3) 0.072(4) 0.011(3) -0.013(3) -0.004(2)
C18 0.079(5) 0.040(4) 0.090(5) 0.015(4) -0.040(4) -0.001(3)
C19 0.077(6) 0.054(5) 0.135(9) 0.018(5) -0.046(6) 0.013(4)
C20 0.048(4) 0.041(4) 0.136(8) 0.006(5) -0.015(5) 0.007(3)
C21 0.042(4) 0.049(4) 0.115(6) -0.007(4) 0.010(4) -0.004(3)
C22 0.041(3) 0.045(4) 0.075(5) 0.006(3) 0.002(3) 0.004(3)
C23 0.035(3) 0.040(3) 0.047(3) -0.010(3) -0.007(2) 0.002(2)
C24 0.033(3) 0.041(3) 0.077(4) -0.003(3) -0.003(3) -0.003(3)
C25 0.034(3) 0.057(4) 0.098(6) -0.022(4) 0.004(4) -0.005(3)
C26 0.032(3) 0.092(6) 0.090(6) -0.048(5) -0.005(4) -0.007(4)
C27 0.049(4) 0.095(6) 0.063(4) -0.028(4) -0.021(3) 0.025(4)
C28 0.051(4) 0.054(4) 0.048(3) -0.008(3) -0.015(3) 0.006(3)
C29 0.039(3) 0.058(4) 0.042(3) -0.013(3) 0.004(3) 0.003(3)
C30 0.044(4) 0.063(4) 0.083(5) 0.003(4) 0.011(3) -0.004(3)
C31 0.046(4) 0.085(6) 0.116(7) -0.011(5) 0.015(5) -0.013(4)
C32 0.037(4) 0.143(9) 0.120(8) -0.038(7) -0.010(5) -0.004(5)
C33 0.060(5) 0.192(12) 0.072(6) -0.009(6) -0.021(5) 0.020(6)
C34 0.053(4) 0.122(7) 0.052(4) -0.003(4) 0.002(3) 0.017(4)
C35 0.045(3) 0.039(3) 0.052(3) -0.003(3) -0.001(3) 0.006(3)
C36 0.086(5) 0.056(4) 0.073(5) -0.010(4) 0.012(4) 0.010(4)
C37 0.124(8) 0.046(5) 0.115(8) -0.017(5) -0.021(7) 0.027(5)
C38 0.095(7) 0.038(4) 0.134(8) 0.009(5) -0.045(6) 0.004(5)
C39 0.071(5) 0.058(5) 0.185(11) 0.041(6) 0.013(6) -0.008(4)
C40 0.054(4) 0.035(3) 0.127(7) 0.020(4) 0.021(4) 0.003(3)
C41 0.041(3) 0.079(5) 0.045(3) 0.006(3) 0.004(3) 0.021(3)
C42 0.050(4) 0.154(9) 0.049(4) 0.003(5) 0.007(3) 0.006(5)
C43 0.047(5) 0.233(14) 0.061(5) -0.046(8) 0.003(4) 0.058(7)
C44 0.110(9) 0.177(12) 0.069(7) -0.056(8) -0.034(6) 0.092(9)
C45 0.122(7) 0.088(6) 0.051(4) -0.017(4) -0.016(5) 0.064(5)
C46 0.070(4) 0.061(4) 0.050(4) -0.001(3) -0.001(3) 0.034(4)
C47 0.088(6) 0.070(5) 0.113(7) 0.023(5) -0.013(5) -0.005(5)
C48 0.187(13) 0.149(11) 0.134(10) 0.017(9) -0.005(9) -0.105(10)
C49 0.150(13) 0.168(14) 0.223(18) 0.008(12) -0.009(12) -0.090(11)
C50 0.088(8) 0.199(16) 0.185(15) -0.041(12) 0.011(9) -0.041(10)
C51 0.142(12) 0.38(3) 0.27(2) 0.23(2) -0.110(13) -0.167(16)
C52 0.095(7) 0.145(10) 0.160(10) 0.084(9) -0.050(7) -0.047(7)
C53 0.057(4) 0.038(3) 0.039(3) 0.009(2) 0.011(3) 0.010(3)
C54 0.070(4) 0.050(4) 0.054(4) -0.004(3) 0.000(3) 0.006(3)
C55 0.100(6) 0.049(4) 0.072(5) -0.004(4) -0.006(4) -0.002(4)
C56 0.080(6) 0.060(5) 0.106(7) 0.024(5) -0.005(5) -0.014(4)
C57 0.063(5) 0.072(6) 0.158(9) 0.016(6) 0.021(5) -0.006(4)
C58 0.059(4) 0.048(4) 0.112(7) 0.010(4) 0.019(4) 0.009(3)
C59 0.063(4) 0.037(3) 0.045(3) 0.002(3) 0.009(3) 0.015(3)
C60 0.083(5) 0.041(4) 0.065(4) 0.008(3) 0.005(4) 0.016(3)
C61 0.090(6) 0.043(4) 0.105(7) 0.019(4) 0.011(5) 0.029(4)
C62 0.110(7) 0.045(4) 0.101(7) -0.016(4) 0.020(5) 0.028(4)
C63 0.100(6) 0.057(5) 0.074(5) -0.017(4) 0.020(4) 0.026(4)
C64 0.080(5) 0.042(4) 0.056(4) -0.004(3) 0.014(3) 0.017(3)
C65 0.067(4) 0.043(4) 0.059(4) -0.011(3) -0.021(3) 0.007(3)
C66 0.087(5) 0.032(3) 0.048(4) -0.001(3) -0.017(3) -0.003(3)
C67 0.120(7) 0.036(4) 0.049(4) -0.004(3) -0.019(4) -0.001(4)
C68 0.172(10) 0.089(6) 0.067(6) -0.019(5) -0.067(7) 0.055(7)
C69 0.148(10) 0.197(13) 0.087(7) -0.036(8) -0.059(7) 0.105(10)
C70 0.098(7) 0.160(10) 0.085(6) -0.036(6) -0.039(5) 0.060(7)
C71 0.043(3) 0.039(3) 0.050(3) -0.003(3) -0.010(3) -0.001(3)
C72 0.076(5) 0.056(4) 0.072(5) -0.001(4) 0.013(4) 0.005(4)
C73 0.070(5) 0.037(4) 0.105(6) 0.001(4) 0.006(4) 0.004(3)
C74 0.038(3) 0.048(4) 0.095(5) -0.018(4) 0.000(3) 0.005(3)
C75 0.031(3) 0.059(4) 0.068(4) -0.014(3) 0.004(3) 0.008(3)
C76 0.028(3) 0.047(3) 0.056(4) -0.005(3) -0.005(3) 0.004(2)
C77 0.053(4) 0.042(3) 0.072(5) -0.014(3) 0.007(3) 0.000(3)
C78 0.063(5) 0.079(6) 0.102(6) -0.045(5) 0.025(4) -0.020(4)
C79 0.094(7) 0.076(6) 0.155(10) -0.060(7) 0.067(7) -0.045(5)
C80 0.109(7) 0.043(4) 0.149(9) -0.022(6) 0.081(7) -0.013(5)
C81 0.094(6) 0.049(5) 0.112(7) 0.005(4) 0.053(5) 0.016(4)
C82 0.066(4) 0.041(4) 0.078(5) -0.001(3) 0.022(4) 0.002(3)
C83 0.054(3) 0.045(3) 0.028(3) -0.008(2) -0.005(2) -0.001(3)
C84 0.056(4) 0.048(4) 0.042(3) -0.006(3) -0.006(3) 0.000(3)
C85 0.070(5) 0.054(4) 0.057(4) -0.003(3) -0.015(3) 0.019(4)
C86 0.052(4) 0.074(5) 0.060(4) -0.010(4) -0.014(3) 0.015(4)
C87 0.057(4) 0.081(5) 0.057(4) -0.014(4) -0.008(3) -0.013(4)
C88 0.055(4) 0.049(4) 0.050(4) -0.010(3) -0.003(3) -0.001(3)
C93 0.043(3) 0.059(4) 0.033(3) 0.005(3) 0.002(2) -0.016(3)
C94 0.042(3) 0.053(4) 0.039(3) 0.017(3) -0.001(2) -0.015(3)
C95 0.047(3) 0.054(4) 0.041(3) -0.009(3) 0.009(3) -0.012(3)
C96 0.040(3) 0.067(4) 0.029(3) 0.005(3) 0.000(2) -0.010(3)
C97 0.047(4) 0.115(6) 0.030(3) 0.012(3) 0.003(3) -0.022(4)
Co 0.0392(4) 0.0332(4) 0.0273(3) 0.0048(3) 0.0040(3) 0.0044(3)
P1 0.0366(7) 0.0347(7) 0.0341(7) 0.0030(6) 0.0044(6) -0.0055(6)
P2 0.0381(8) 0.0341(7) 0.0395(8) 0.0069(6) -0.0082(6) -0.0036(6)
P3 0.0365(7) 0.0383(8) 0.0349(7) -0.0008(6) 0.0065(6) -0.0012(6)
P4 0.0547(9) 0.0417(9) 0.0490(9) 0.0116(7) 0.0041(7) 0.0042(7)
P5 0.0545(9) 0.0312(7) 0.0303(7) 0.0053(6) 0.0084(6) 0.0126(6)
Pt1 0.05752(15) 0.03485(13) 0.03114(12) 0.00629(9) 0.00850(9) 0.01503(10)
S1 0.0501(9) 0.0688(11) 0.0387(8) 0.0135(7) 0.0141(7) 0.0229(8)
S2 0.0552(9) 0.0584(9) 0.0317(7) 0.0114(7) 0.0040(6) 0.0146(7)

loop_
_atom_type_symbol
_atom_type_description
_atom_type_scat_dispersion_real
_atom_type_scat_dispersion_imag
_atom_type_scat_source
C C 0.0033 0.0016 'International Tables Vol C Tables 4.2.6.8 and 6.1.1.4'
H H 0.0000 0.0000 'International Tables Vol C Tables 4.2.6.8 and 6.1.1.4'
P P 0.1023 0.0942 'International Tables Vol C Tables 4.2.6.8 and 6.1.1.4'
S S 0.1246 0.1234 'International Tables Vol C Tables 4.2.6.8 and 6.1.1.4'
Co Co 0.3494 0.9721 'International Tables Vol C Tables 4.2.6.8 and 6.1.1.4'
Pt Pt -1.7033 8.3905 'International Tables Vol C Tables 4.2.6.8 and 6.1.1.4'
B B 0.0013 0.0007 'International Tables Vol C Tables 4.2.6.8 and 6.1.1.4'
O O 0.0106 0.0060 'International Tables Vol C Tables 4.2.6.8 and 6.1.1.4'

loop_
_geom_angle_atom_site_label_1
_geom_angle_atom_site_label_2
_geom_angle_atom_site_label_3
_geom_angle
C77 B1 C71 112.0(5)
C77 B1 C65 112.2(5)
C71 B1 C65 104.9(5)
C77 B1 C83 107.2(5)
C71 B1 C83 113.1(5)
C65 B1 C83 107.6(5)
C2 C1 S1 124.4(4)
C2 C1 Co 67.2(3)
S1 C1 Co 165.8(4)
C1 C2 S2 126.5(4)
C1 C2 Co 70.8(3)
S2 C2 Co 161.4(4)
C4 C3 P4 110.2(4)
C3 C4 P5 109.9(4)
C6 C5 C10 119.2(6)
C6 C5 P1 117.0(5)
C10 C5 P1 123.6(5)
C5 C6 C7 120.2(7)
C8 C7 C6 119.9(7)
C9 C8 C7 120.1(7)
C10 C9 C8 119.3(8)
C9 C10 C5 121.2(7)
C16 C11 C12 119.1(5)
C16 C11 P1 122.4(4)
C12 C11 P1 118.5(4)
C13 C12 C11 120.0(6)
C12 C13 C14 120.5(6)
C15 C14 C13 119.5(6)
C14 C15 C16 120.5(7)
C11 C16 C15 120.5(6)
C22 C17 C18 119.2(6)
C22 C17 P2 116.4(4)
C18 C17 P2 124.4(6)
C17 C18 C19 118.9(8)
C20 C19 C18 122.1(8)
C19 C20 C21 119.7(7)
C20 C21 C22 119.1(8)
C17 C22 C21 120.9(7)
C24 C23 C28 120.1(5)
C24 C23 P2 119.0(4)
C28 C23 P2 120.9(5)
C23 C24 C25 119.9(6)
C26 C25 C24 120.0(7)
C25 C26 C27 120.4(6)
C26 C27 C28 120.6(7)
C23 C28 C27 119.0(7)
C34 C29 C30 117.4(6)
C34 C29 P3 117.4(5)
C30 C29 P3 125.1(5)
C29 C30 C31 121.6(8)
C32 C31 C30 120.3(8)
C31 C32 C33 119.7(8)
C32 C33 C34 120.5(9)
C29 C34 C33 120.4(8)
C40 C35 C36 117.7(6)
C40 C35 P3 122.0(5)
C36 C35 P3 120.2(5)
C37 C36 C35 120.4(8)
C38 C37 C36 120.7(9)
C39 C38 C37 119.0(8)
C38 C39 C40 121.5(9)
C35 C40 C39 120.5(7)
C46 C41 C42 118.2(7)
C46 C41 P4 120.4(5)
C42 C41 P4 121.3(7)
C43 C42 C41 118.5(10)
C44 C43 C42 121.5(10)
C45 C44 C43 120.1(10)
C44 C45 C46 120.2(10)
C45 C46 C41 121.4(8)
C52 C47 C48 118.7(6)
C52 C47 P4 120.6(6)
C48 C47 P4 120.5(6)
C49 C48 C47 118.2(7)
C48 C49 C50 122.9(7)
C49 C50 C51 118.9(6)
C52 C51 C50 118.2(7)
C47 C52 C51 123.1(7)
C58 C53 C54 118.2(6)
C58 C53 P5 123.1(5)
C54 C53 P5 118.7(5)
C53 C54 C55 121.4(7)
C56 C55 C54 119.5(7)
C55 C56 C57 120.8(8)
C56 C57 C58 119.1(8)
C53 C58 C57 120.9(7)
C64 C59 C60 118.7(6)
C64 C59 P5 119.9(4)
C60 C59 P5 121.3(5)
C61 C60 C59 119.7(7)
C62 C61 C60 120.3(7)
C63 C62 C61 120.4(7)
C62 C63 C64 120.7(7)
C59 C64 C63 120.2(6)
C66 C65 C70 114.0(7)
C66 C65 B1 125.3(6)
C70 C65 B1 120.6(7)
C65 C66 C67 123.0(7)
C68 C67 C66 120.2(8)
C69 C68 C67 118.8(8)
C68 C69 C70 121.7(9)
C69 C70 C65 122.2(10)
C76 C71 C72 115.3(6)
C76 C71 B1 124.8(5)
C72 C71 B1 119.9(6)
C73 C72 C71 122.5(7)
C74 C73 C72 120.5(7)
C75 C74 C73 118.3(6)
C74 C75 C76 121.0(6)
C71 C76 C75 122.2(6)
C82 C77 C78 113.9(7)
C82 C77 B1 121.1(6)
C78 C77 B1 124.9(7)
C79 C78 C77 123.2(10)
C80 C79 C78 120.6(9)
C79 C80 C81 120.0(9)
C80 C81 C82 119.1(9)
C77 C82 C81 123.2(8)
C88 C83 C84 114.6(6)
C88 C83 B1 124.5(5)
C84 C83 B1 120.7(5)
C85 C84 C83 123.3(6)
C86 C85 C84 120.0(6)
C85 C86 C87 119.3(7)
C86 C87 C88 120.2(7)
C83 C88 C87 122.7(6)
C96 C93 P1 116.1(4)
C96 C94 P2 115.5(4)
C96 C95 P3 116.4(4)
C94 C96 C95 112.7(4)
C94 C96 C97 107.4(5)
C95 C96 C97 107.3(5)
C94 C96 C93 110.8(5)
C95 C96 C93 111.3(5)
C97 C96 C93 107.0(4)
O101 C101 C102 104.7(12)
C104 C102 C101 103.8(15)
O101 C103 C104 108.0(15)
C102 C104 C103 106.0(17)
C2 Co C1 42.0(2)
C2 Co P2 120.38(19)
C1 Co P2 133.94(18)
C2 Co P3 100.22(18)
C1 Co P3 129.38(17)
P2 Co P3 90.65(6)
C2 Co P1 144.7(2)
C1 Co P1 104.82(19)
P2 Co P1 90.81(6)
P3 Co P1 95.19(6)
C101 O101 C103 108.0(11)
C11 P1 C5 98.3(3)
C11 P1 C93 102.3(3)
C5 P1 C93 106.1(3)
C11 P1 Co 119.65(18)
C5 P1 Co 115.9(2)
C93 P1 Co 112.58(18)
C17 P2 C23 99.7(3)
C17 P2 C94 107.7(3)
C23 P2 C94 102.9(3)
C17 P2 Co 113.3(2)
C23 P2 Co 118.7(2)
C94 P2 Co 113.19(19)
C35 P3 C29 101.5(3)
C35 P3 C95 104.3(3)
C29 P3 C95 105.9(3)
C35 P3 Co 113.4(2)
C29 P3 Co 118.61(19)
C95 P3 Co 111.8(2)
C41 P4 C3 105.9(3)
C41 P4 C47 100.8(3)
C3 P4 C47 103.7(3)
C41 P4 Pt1 112.4(2)
C3 P4 Pt1 107.6(2)
C47 P4 Pt1 124.9(3)
C59 P5 C53 106.5(3)
C59 P5 C4 107.2(3)
C53 P5 C4 105.9(3)
C59 P5 Pt1 113.9(2)
C53 P5 Pt1 115.01(18)
C4 P5 Pt1 107.80(19)
P5 Pt1 P4 86.62(5)
P5 Pt1 S2 88.10(5)
P4 Pt1 S2 174.00(6)
P5 Pt1 S1 176.79(5)
P4 Pt1 S1 96.20(5)
S2 Pt1 S1 89.16(5)
C1 S1 Pt1 100.02(19)
C2 S2 Pt1 99.9(2)

loop_
_geom_bond_atom_site_label_1
_geom_bond_atom_site_label_2
_geom_bond_distance
B1 C77 1.639(10)
B1 C71 1.648(9)
B1 C65 1.649(9)
B1 C83 1.651(9)
C1 C2 1.319(8)
C1 S1 1.709(6)
C1 Co 1.860(5)
C2 S2 1.702(5)
C2 Co 1.815(5)
C3 C4 1.522(9)
C3 P4 1.835(6)
C4 P5 1.822(5)
C5 C6 1.372(8)
C5 C10 1.380(9)
C5 P1 1.827(5)
C6 C7 1.384(9)
C7 C8 1.377(11)
C8 C9 1.378(11)
C9 C10 1.369(10)
C11 C16 1.374(8)
C11 C12 1.393(8)
C11 P1 1.820(6)
C12 C13 1.374(9)
C13 C14 1.382(10)
C14 C15 1.366(9)
C15 C16 1.380(8)
C17 C22 1.382(9)
C17 C18 1.393(8)
C17 P2 1.821(6)
C18 C19 1.400(11)
C19 C20 1.354(12)
C20 C21 1.384(11)
C21 C22 1.412(9)
C23 C24 1.378(8)
C23 C28 1.382(8)
C23 P2 1.834(5)
C24 C25 1.397(8)
C25 C26 1.349(11)
C26 C27 1.379(11)
C27 C28 1.386(9)
C29 C34 1.355(9)
C29 C30 1.377(9)
C29 P3 1.823(6)
C30 C31 1.377(10)
C31 C32 1.330(13)
C32 C33 1.356(14)
C33 C34 1.396(11)
C35 C40 1.357(9)
C35 C36 1.393(9)
C35 P3 1.816(6)
C36 C37 1.369(11)
C37 C38 1.363(13)
C38 C39 1.333(13)
C39 C40 1.386(10)
C41 C46 1.382(10)
C41 C42 1.416(9)
C41 P4 1.809(7)
C42 C43 1.388(14)
C43 C44 1.364(16)
C44 C45 1.354(15)
C45 C46 1.377(9)
C47 C52 1.318(10)
C47 C48 1.430(10)
C47 P4 1.845(6)
C48 C49 1.330(11)
C49 C50 1.363(14)
C50 C51 1.384(13)
C51 C52 1.372(10)
C53 C58 1.369(9)
C53 C54 1.377(8)
C53 P5 1.809(6)
C54 C55 1.381(10)
C55 C56 1.345(11)
C56 C57 1.379(12)
C57 C58 1.388(11)
C59 C64 1.382(8)
C59 C60 1.401(8)
C59 P5 1.809(6)
C60 C61 1.398(9)
C61 C62 1.366(11)
C62 C63 1.354(11)
C63 C64 1.395(9)
C65 C66 1.372(10)
C65 C70 1.392(10)
C66 C67 1.405(9)
C67 C68 1.336(12)
C68 C69 1.337(15)
C69 C70 1.381(13)
C71 C76 1.382(8)
C71 C72 1.397(9)
C72 C73 1.390(10)
C73 C74 1.371(10)
C74 C75 1.364(9)
C75 C76 1.399(8)
C77 C82 1.379(10)
C77 C78 1.410(9)
C78 C79 1.366(12)
C79 C80 1.333(14)
C80 C81 1.375(13)
C81 C82 1.392(10)
C83 C88 1.391(8)
C83 C84 1.403(8)
C84 C85 1.384(9)
C85 C86 1.365(10)
C86 C87 1.374(10)
C87 C88 1.394(9)
C93 C96 1.547(8)
C93 P1 1.849(5)
C94 C96 1.539(8)
C94 P2 1.860(6)
C95 C96 1.548(9)
C95 P3 1.839(6)
C96 C97 1.548(7)
C101 O101 1.396(16)
C101 C102 1.54(2)
C102 C104 1.44(2)
C103 O101 1.443(19)
C103 C104 1.47(3)
Co P2 2.1464(15)
Co P3 2.1473(15)
Co P1 2.1807(15)
P4 Pt1 2.2557(16)
P5 Pt1 2.2506(14)
Pt1 S2 2.3371(15)
Pt1 S1 2.3583(15)
